data_7062329
loop_
_publ_author_name
'Tong, Jin'
'Zhao, Li-Rong'
'Zhang, Jin'
'Wang, Xia-Yan'
'Yu, Yan-Min'
'Yu, Shu-Yan'

_publ_section_title
;
 Heteroleptic copper(i) complexes bearing functionalized
 1H-pyrazole-bipyridine ligands: synthesis, photophysical properties,
 crystal structures, and applications in halogen sensing
;
_journal_issue 9
_journal_name_full 'New Journal of Chemistry'
_journal_page_first 4374
_journal_page_last 4385
_journal_paper_doi 10.1039/D2NJ05408F
_journal_volume 47
_journal_year 2023
_chemical_formula_moiety 'C52 H40 Cu N6 O P2, B F4, C2 H3 N'
_chemical_formula_sum 'C54 H43 B Cu F4 N7 O P2'
_chemical_formula_weight 1018.24
_space_group_crystal_system triclinic
_space_group_IT_number 2
_space_group_name_Hall '-P 1'
_space_group_name_H-M_alt 'P -1'
_atom_sites_solution_hydrogens mixed
_audit_creation_date 2022-12-06
_audit_creation_method
;
Olex2 1.5
(compiled 2022.04.07 svn.rca3783a0 for OlexSys, GUI svn.r6498)
;
_audit_update_record
;
2023-01-08 deposited with the CCDC.	2023-01-13 downloaded from the CCDC.
;
_cell_angle_alpha 95.899(7)
_cell_angle_beta 106.846(8)
_cell_angle_gamma 95.370(7)
_cell_formula_units_Z 2
_cell_length_a 11.148(2)
_cell_length_b 14.447(3)
_cell_length_c 16.185(4)
_cell_measurement_reflns_used 8643
_cell_measurement_temperature 193.00
_cell_measurement_theta_max 53.977
_cell_measurement_theta_min 2.505
_cell_volume 2460.7(9)
_computing_cell_refinement 'SAINT V8.40B (?, 2016)'
_computing_data_collection 'SAINT V8.40B (?, 2016)'
_computing_data_reduction 'SAINT V8.40B (?, 2016)'
_computing_molecular_graphics 'Olex2 1.5 (Dolomanov et al., 2009)'
_computing_publication_material 'Olex2 1.5 (Dolomanov et al., 2009)'
_computing_structure_refinement 'SHELXL 2018/3 (Sheldrick, 2015)'
_computing_structure_solution 'SHELXT 2018/2 (Sheldrick, 2018)'
_diffrn_ambient_temperature 193.00
_diffrn_measured_fraction_theta_full 0.993
_diffrn_measured_fraction_theta_max 0.976
_diffrn_measurement_device_type 'Bruker APEX-II CCD'
_diffrn_measurement_method '\f and \w scans'
_diffrn_radiation_type GaK\a
_diffrn_radiation_wavelength 1.34139
_diffrn_reflns_av_R_equivalents 0.0540
_diffrn_reflns_av_unetI/netI 0.0566
_diffrn_reflns_Laue_measured_fraction_full 0.993
_diffrn_reflns_Laue_measured_fraction_max 0.976
_diffrn_reflns_limit_h_max 13
_diffrn_reflns_limit_h_min -13
_diffrn_reflns_limit_k_max 17
_diffrn_reflns_limit_k_min -17
_diffrn_reflns_limit_l_max 19
_diffrn_reflns_limit_l_min -19
_diffrn_reflns_number 28161
_diffrn_reflns_point_group_measured_fraction_full 0.993
_diffrn_reflns_point_group_measured_fraction_max 0.976
_diffrn_reflns_theta_full 53.594
_diffrn_reflns_theta_max 54.506
_diffrn_reflns_theta_min 2.505
_diffrn_source_current 2.86
_diffrn_source_power 0.19937059999999998
_diffrn_source_voltage 69.71
_exptl_absorpt_coefficient_mu 3.133
_exptl_absorpt_correction_T_max 0.7506
_exptl_absorpt_correction_T_min 0.4740
_exptl_absorpt_correction_type multi-scan
_exptl_absorpt_process_details
;
SADABS-2016/2 (Bruker,2016/2) was used for absorption correction.
wR2(int) was 0.1518 before and 0.0907 after correction.
The Ratio of minimum to maximum transmission is 0.6315.
The \l/2 correction factor is Not present.
;
_exptl_crystal_colour colourless
_exptl_crystal_density_diffrn 1.374
_exptl_crystal_description block
_exptl_crystal_F_000 1048
_exptl_crystal_size_max 0.3
_exptl_crystal_size_mid 0.2
_exptl_crystal_size_min 0.1
_refine_diff_density_max 0.686
_refine_diff_density_min -0.504
_refine_diff_density_rms 0.058
_refine_ls_extinction_coef 0.0045(7)
_refine_ls_extinction_expression Fc^*^=kFc[1+0.001xFc^2^\l^3^/sin(2\q)]^-1/4^
_refine_ls_extinction_method 'SHELXL-2018/3 (Sheldrick 2018)'
_refine_ls_goodness_of_fit_ref 1.155
_refine_ls_hydrogen_treatment mixed
_refine_ls_matrix_type full
_refine_ls_number_parameters 641
_refine_ls_number_reflns 9018
_refine_ls_number_restraints 18
_refine_ls_restrained_S_all 1.162
_refine_ls_R_factor_all 0.0656
_refine_ls_R_factor_gt 0.0546
_refine_ls_shift/su_max 0.001
_refine_ls_shift/su_mean 0.000
_refine_ls_structure_factor_coef Fsqd
_refine_ls_weighting_details 'w=1/[\s^2^(Fo^2^)+(0.0844P)^2^+0.5179P] where P=(Fo^2^+2Fc^2^)/3'
_refine_ls_weighting_scheme calc
_refine_ls_wR_factor_gt 0.1525
_refine_ls_wR_factor_ref 0.1599
_reflns_Friedel_coverage 0.000
_reflns_number_gt 7420
_reflns_number_total 9018
_reflns_threshold_expression 'I > 2\s(I)'
_cod_data_source_file d2nj05408f2.cif
_cod_data_source_block tj
_cod_original_cell_volume 2460.6(9)
_cod_database_code 7062329
_shelx_shelxl_version_number 2018/3
_shelx_space_group_comment
;
The symmetry employed for this shelxl refinement is uniquely defined
by the following loop, which should always be used as a source of
symmetry information in preference to the above space-group names.
They are only intended as comments.
;
_olex2_refinement_description
;
1. Fixed Uiso
 At 1.2 times of:
  All C(H) groups
 At 1.5 times of:
  All C(H,H,H) groups
2. Uiso/Uaniso restraints and constraints
Uanis(C54) \\sim Ueq: with sigma of 0.1 and sigma for terminal atoms of 0.2
Uanis(N7) \\sim Ueq: with sigma of 0.1 and sigma for terminal atoms of 0.2
Uanis(N7) \\sim Ueq, Uanis(C54) \\sim Ueq, Uanis(C53) \\sim Ueq: with sigma of
0.001 and sigma for terminal atoms of 0.002
3.a Aromatic/amide H refined with riding coordinates:
 C2(H2A), C5(H5), C55(H55), C4(H4), C6(H6A), C7(H7), C10(H10), C11(H11),
 C13(H13), C15(H15), C18(H18), C19(H19), C20(H20), C21(H21), C22(H22), C24(H24),
  C25(H25), C26(H26), C27(H27), C28(H28), C30(H30), C31(H31), C32(H32),
 C33(H33), C36(H36), C37(H37), C38(H38), C39(H39), C42(H42), C43(H43), C44(H44),
  C45(H45), C46(H46), C48(H48), C49(H49), C50(H50), C51(H51), C52(H52)
3.b Idealised Me refined as rotating group:
 C53(H53A,H53B,H53C)
;
_olex2_submission_special_instructions 'No special instructions were received'

loop_
_space_group_symop_operation_xyz
'x, y, z'
'-x, -y, -z'

loop_
_atom_site_label
_atom_site_type_symbol
_atom_site_fract_x
_atom_site_fract_y
_atom_site_fract_z
_atom_site_U_iso_or_equiv
_atom_site_adp_type
_atom_site_occupancy
_atom_site_site_symmetry_order
_atom_site_calc_flag
_atom_site_refinement_flags_posn
_atom_site_refinement_flags_adp
_atom_site_refinement_flags_occupancy
_atom_site_disorder_assembly
_atom_site_disorder_group
Cu1 Cu 0.62834(4) 0.24551(3) 0.25153(2) 0.03477(16) Uani 1 1 d . . . . .
P1 P 0.70151(7) 0.39395(5) 0.23864(5) 0.0367(2) Uani 1 1 d . . . . .
P2 P 0.46849(7) 0.23598(5) 0.31095(5) 0.0381(2) Uani 1 1 d . . . . .
O1 O 0.6260(2) 0.40424(15) 0.40257(14) 0.0482(5) Uani 1 1 d . . . . .
N2 N 1.0746(3) 0.1984(3) 0.6660(2) 0.0647(9) Uani 1 1 d . . . . .
C2 C 0.9730(4) 0.1866(3) 0.5951(2) 0.0572(9) Uani 1 1 d . . . . .
H2A H 0.889677 0.197388 0.593524 0.069 Uiso 1 1 calc R U . . .
N3 N 0.7754(2) 0.17453(16) 0.31201(14) 0.0358(5) Uani 1 1 d . . . . .
N4 N 0.6338(2) 0.15317(15) 0.14467(14) 0.0329(5) Uani 1 1 d . . . . .
C5 C 0.4295(3) 0.1495(2) -0.13362(19) 0.0462(7) Uani 1 1 d . . . . .
H5 H 0.395101 0.193192 -0.101905 0.055 Uiso 1 1 calc R U . . .
N6 N 0.3936(3) 0.1258(2) -0.22062(17) 0.0530(7) Uani 1 1 d . . . . .
N1 N 1.1800(3) 0.1776(3) 0.6479(2) 0.0734(10) Uani 1 1 d . . . . .
C55 C 1.1423(3) 0.1518(3) 0.5623(2) 0.0623(10) Uani 1 1 d . . . . .
H55 H 1.196565 0.132743 0.529829 0.075 Uiso 1 1 calc R U . . .
C3 C 1.0121(3) 0.1562(2) 0.5252(2) 0.0507(8) Uani 1 1 d . . . . .
C4 C 0.8435(3) 0.1889(2) 0.39672(18) 0.0409(7) Uani 1 1 d . . . . .
H4 H 0.826269 0.237921 0.433753 0.049 Uiso 1 1 calc R U . . .
C1 C 0.9380(3) 0.1356(2) 0.43271(19) 0.0454(7) Uani 1 1 d . . . . .
C6 C 0.9582(3) 0.0634(2) 0.3768(2) 0.0528(8) Uani 1 1 d . . . . .
H6A H 1.020721 0.024288 0.398800 0.063 Uiso 1 1 calc R U . . .
C7 C 0.8890(3) 0.0475(2) 0.2901(2) 0.0490(8) Uani 1 1 d . . . . .
H7 H 0.903448 -0.002015 0.252165 0.059 Uiso 1 1 calc R U . . .
C8 C 0.7976(3) 0.1049(2) 0.25873(18) 0.0361(6) Uani 1 1 d . . . . .
C9 C 0.7255(3) 0.09690(19) 0.16530(18) 0.0347(6) Uani 1 1 d . . . . .
C10 C 0.7526(3) 0.0388(2) 0.10149(19) 0.0441(7) Uani 1 1 d . . . . .
H10 H 0.815832 -0.001422 0.117346 0.053 Uiso 1 1 calc R U . . .
C11 C 0.6883(3) 0.0392(2) 0.0152(2) 0.0456(7) Uani 1 1 d . . . . .
H11 H 0.707660 -0.000315 -0.028510 0.055 Uiso 1 1 calc R U . . .
C12 C 0.5950(3) 0.0970(2) -0.00820(18) 0.0353(6) Uani 1 1 d . . . . .
C13 C 0.5709(3) 0.15120(19) 0.06026(17) 0.0347(6) Uani 1 1 d . . . . .
H13 H 0.504986 0.189478 0.045928 0.042 Uiso 1 1 calc R U . . .
C14 C 0.5252(3) 0.0985(2) -0.09956(18) 0.0379(6) Uani 1 1 d . . . . .
C15 C 0.5382(3) 0.0455(3) -0.17352(19) 0.0503(8) Uani 1 1 d . . . . .
H15 H 0.598281 0.002543 -0.170959 0.060 Uiso 1 1 calc R U . . .
N16 N 0.4584(3) 0.0614(2) -0.24669(17) 0.0577(7) Uani 1 1 d . . . . .
C17 C 0.5088(3) 0.1987(2) 0.4189(2) 0.0470(8) Uani 1 1 d . . . . .
C18 C 0.4716(4) 0.2421(3) 0.4868(2) 0.0661(10) Uani 1 1 d . . . . .
H18 H 0.424911 0.293970 0.478605 0.079 Uiso 1 1 calc R U . . .
C19 C 0.5041(5) 0.2082(3) 0.5671(3) 0.0844(14) Uani 1 1 d . . . . .
H19 H 0.478127 0.236804 0.613529 0.101 Uiso 1 1 calc R U . . .
C20 C 0.5728(5) 0.1344(3) 0.5799(3) 0.0834(15) Uani 1 1 d . . . . .
H20 H 0.595349 0.112912 0.635215 0.100 Uiso 1 1 calc R U . . .
C21 C 0.6093(4) 0.0915(3) 0.5133(3) 0.0728(12) Uani 1 1 d . . . . .
H21 H 0.656635 0.040086 0.522411 0.087 Uiso 1 1 calc R U . . .
C22 C 0.5770(3) 0.1230(3) 0.4320(2) 0.0547(9) Uani 1 1 d . . . . .
H22 H 0.601613 0.092779 0.385679 0.066 Uiso 1 1 calc R U . . .
C23 C 0.3239(3) 0.1573(2) 0.25043(19) 0.0424(7) Uani 1 1 d . . . . .
C24 C 0.2739(3) 0.0847(2) 0.2856(2) 0.0547(8) Uani 1 1 d . . . . .
H24 H 0.310168 0.077812 0.345049 0.066 Uiso 1 1 calc R U . . .
C25 C 0.1700(4) 0.0219(3) 0.2333(3) 0.0670(11) Uani 1 1 d . . . . .
H25 H 0.137891 -0.028841 0.257164 0.080 Uiso 1 1 calc R U . . .
C26 C 0.1144(3) 0.0327(3) 0.1485(3) 0.0675(11) Uani 1 1 d . . . . .
H26 H 0.042825 -0.009604 0.114009 0.081 Uiso 1 1 calc R U . . .
C27 C 0.1619(3) 0.1051(3) 0.1129(2) 0.0590(9) Uani 1 1 d . . . . .
H27 H 0.122852 0.112761 0.053944 0.071 Uiso 1 1 calc R U . . .
C28 C 0.2675(3) 0.1670(2) 0.1636(2) 0.0489(8) Uani 1 1 d . . . . .
H28 H 0.301103 0.215989 0.138531 0.059 Uiso 1 1 calc R U . . .
C29 C 0.4134(3) 0.3501(2) 0.3266(2) 0.0444(7) Uani 1 1 d . . . . .
C30 C 0.2890(3) 0.3666(3) 0.2927(2) 0.0535(8) Uani 1 1 d . . . . .
H30 H 0.224430 0.315598 0.266061 0.064 Uiso 1 1 calc R U . . .
C31 C 0.2589(4) 0.4579(3) 0.2978(3) 0.0665(10) Uani 1 1 d . . . . .
H31 H 0.173948 0.469163 0.273857 0.080 Uiso 1 1 calc R U . . .
C32 C 0.3523(4) 0.5324(3) 0.3377(3) 0.0685(11) Uani 1 1 d . . . . .
H32 H 0.331002 0.594600 0.340692 0.082 Uiso 1 1 calc R U . . .
C33 C 0.4755(4) 0.5171(2) 0.3729(2) 0.0606(9) Uani 1 1 d . . . . .
H33 H 0.539354 0.568200 0.400959 0.073 Uiso 1 1 calc R U . . .
C34 C 0.5051(3) 0.4265(2) 0.36702(19) 0.0462(7) Uani 1 1 d . . . . .
C35 C 0.7808(3) 0.4721(2) 0.3412(2) 0.0439(7) Uani 1 1 d . . . . .
C36 C 0.8926(3) 0.5336(2) 0.3549(2) 0.0561(9) Uani 1 1 d . . . . .
H36 H 0.931566 0.535381 0.309994 0.067 Uiso 1 1 calc R U . . .
C37 C 0.9463(4) 0.5916(3) 0.4334(3) 0.0716(12) Uani 1 1 d . . . . .
H37 H 1.021743 0.632655 0.441703 0.086 Uiso 1 1 calc R U . . .
C38 C 0.8918(4) 0.5904(3) 0.4989(3) 0.0779(13) Uani 1 1 d . . . . .
H38 H 0.928303 0.631433 0.551958 0.093 Uiso 1 1 calc R U . . .
C39 C 0.7840(4) 0.5295(3) 0.4877(2) 0.0690(11) Uani 1 1 d . . . . .
H39 H 0.746625 0.527887 0.533454 0.083 Uiso 1 1 calc R U . . .
C40 C 0.7301(3) 0.4708(2) 0.4101(2) 0.0495(8) Uani 1 1 d . . . . .
C41 C 0.8187(3) 0.4017(2) 0.1796(2) 0.0424(7) Uani 1 1 d . . . . .
C42 C 0.8444(3) 0.4798(3) 0.1403(2) 0.0571(9) Uani 1 1 d . . . . .
H42 H 0.798310 0.531739 0.142036 0.069 Uiso 1 1 calc R U . . .
C43 C 0.9371(4) 0.4815(3) 0.0989(3) 0.0696(11) Uani 1 1 d . . . . .
H43 H 0.956497 0.535805 0.074293 0.084 Uiso 1 1 calc R U . . .
C44 C 1.0009(4) 0.4062(3) 0.0928(3) 0.0692(11) Uani 1 1 d . . . . .
H44 H 1.063414 0.407846 0.063421 0.083 Uiso 1 1 calc R U . . .
C45 C 0.9745(4) 0.3277(3) 0.1294(3) 0.0668(10) Uani 1 1 d . . . . .
H45 H 1.017572 0.274673 0.124469 0.080 Uiso 1 1 calc R U . . .
C46 C 0.8846(3) 0.3264(2) 0.1737(2) 0.0537(8) Uani 1 1 d . . . . .
H46 H 0.868365 0.272819 0.200189 0.064 Uiso 1 1 calc R U . . .
C47 C 0.5806(3) 0.4607(2) 0.18122(19) 0.0413(7) Uani 1 1 d . . . . .
C48 C 0.4770(3) 0.4110(2) 0.1161(2) 0.0529(8) Uani 1 1 d . . . . .
H48 H 0.470449 0.344568 0.105705 0.063 Uiso 1 1 calc R U . . .
C49 C 0.3838(4) 0.4563(3) 0.0665(3) 0.0677(11) Uani 1 1 d . . . . .
H49 H 0.313872 0.421430 0.022309 0.081 Uiso 1 1 calc R U . . .
C50 C 0.3932(4) 0.5524(3) 0.0818(3) 0.0766(12) Uani 1 1 d . . . . .
H50 H 0.330929 0.584564 0.047009 0.092 Uiso 1 1 calc R U . . .
C51 C 0.4929(4) 0.6020(3) 0.1475(3) 0.0792(13) Uani 1 1 d . . . . .
H51 H 0.496952 0.668258 0.159040 0.095 Uiso 1 1 calc R U . . .
C52 C 0.5872(4) 0.5576(2) 0.1969(3) 0.0606(9) Uani 1 1 d . . . . .
H52 H 0.656203 0.593110 0.241408 0.073 Uiso 1 1 calc R U . . .
F00B F 0.0889(3) 0.15066(18) -0.1330(2) 0.1140(11) Uani 1 1 d . . . . .
F00W F 0.0860(3) 0.2877(3) -0.0546(2) 0.1342(13) Uani 1 1 d . . . . .
F006 F 0.1890(3) 0.2789(2) -0.15155(18) 0.1007(9) Uani 1 1 d . . . . .
F008 F 0.2597(2) 0.2212(2) -0.02540(15) 0.0947(9) Uani 1 1 d . . . . .
B01U B 0.1527(4) 0.2334(3) -0.0891(3) 0.0545(10) Uani 1 1 d . . . . .
N7 N 0.8597(6) 0.2987(5) -0.2661(4) 0.141(2) Uani 1 1 d . U . A 1
C53 C 0.7928(7) 0.2472(6) -0.1396(5) 0.143(3) Uani 1 1 d . U . . .
H53A H 0.700646 0.233015 -0.155805 0.215 Uiso 1 1 calc R U . B 1
H53B H 0.821864 0.299709 -0.092155 0.215 Uiso 1 1 calc R U . B 1
H53C H 0.831605 0.191874 -0.120311 0.215 Uiso 1 1 calc R U . B 1
C54 C 0.8275(6) 0.2712(5) -0.2113(5) 0.1115(18) Uani 1 1 d . U . A 1
H6 H 0.330(4) 0.148(3) -0.258(3) 0.062(11) Uiso 1 1 d . . . . .
H2 H 1.068(5) 0.221(4) 0.717(3) 0.098(17) Uiso 1 1 d . . . . .

loop_
_atom_site_aniso_label
_atom_site_aniso_U_11
_atom_site_aniso_U_22
_atom_site_aniso_U_33
_atom_site_aniso_U_23
_atom_site_aniso_U_13
_atom_site_aniso_U_12
Cu1 0.0390(3) 0.0339(3) 0.0298(2) 0.00505(17) 0.00725(17) 0.00613(17)
P1 0.0420(4) 0.0325(4) 0.0339(4) 0.0064(3) 0.0089(3) 0.0032(3)
P2 0.0438(4) 0.0369(4) 0.0330(4) 0.0019(3) 0.0125(3) 0.0024(3)
O1 0.0566(13) 0.0428(12) 0.0421(12) -0.0002(9) 0.0149(10) -0.0022(10)
N2 0.077(2) 0.078(2) 0.0311(15) 0.0096(15) 0.0003(15) 0.0182(18)
C2 0.065(2) 0.061(2) 0.0399(18) 0.0141(16) 0.0025(16) 0.0097(17)
N3 0.0400(13) 0.0349(12) 0.0294(12) 0.0075(10) 0.0044(10) 0.0053(10)
N4 0.0331(12) 0.0337(12) 0.0276(11) 0.0041(9) 0.0028(9) 0.0036(9)
C5 0.0482(17) 0.0546(19) 0.0312(15) 0.0064(13) 0.0031(13) 0.0110(14)
N6 0.0554(17) 0.0605(18) 0.0339(14) 0.0075(13) -0.0022(13) 0.0110(14)
N1 0.071(2) 0.094(3) 0.0423(17) 0.0140(16) -0.0090(16) 0.0209(19)
C55 0.055(2) 0.083(3) 0.0378(18) 0.0105(17) -0.0044(15) 0.0151(19)
C3 0.0549(19) 0.0531(19) 0.0364(16) 0.0136(14) -0.0018(14) 0.0102(15)
C4 0.0452(16) 0.0419(16) 0.0293(14) 0.0055(12) 0.0012(12) 0.0057(13)
C1 0.0467(17) 0.0490(18) 0.0345(15) 0.0131(14) 0.0012(13) 0.0035(14)
C6 0.0509(19) 0.057(2) 0.0442(18) 0.0120(15) -0.0008(15) 0.0196(16)
C7 0.0505(18) 0.0494(18) 0.0416(17) 0.0075(14) 0.0020(14) 0.0159(15)
C8 0.0334(14) 0.0381(15) 0.0340(15) 0.0086(12) 0.0047(12) 0.0037(12)
C9 0.0334(14) 0.0341(14) 0.0339(14) 0.0057(11) 0.0047(11) 0.0065(11)
C10 0.0438(16) 0.0492(18) 0.0383(16) 0.0040(13) 0.0075(13) 0.0187(14)
C11 0.0451(17) 0.0535(19) 0.0361(16) -0.0016(14) 0.0087(13) 0.0161(14)
C12 0.0359(14) 0.0372(15) 0.0309(14) 0.0032(11) 0.0073(11) 0.0051(12)
C13 0.0337(14) 0.0358(14) 0.0322(14) 0.0041(11) 0.0051(11) 0.0086(11)
C14 0.0374(15) 0.0423(16) 0.0313(14) 0.0022(12) 0.0069(12) 0.0053(12)
C15 0.0556(19) 0.060(2) 0.0327(16) 0.0009(14) 0.0091(14) 0.0138(16)
N16 0.0658(18) 0.070(2) 0.0323(14) 0.0031(13) 0.0081(13) 0.0118(16)
C17 0.0538(18) 0.0460(18) 0.0387(16) 0.0039(14) 0.0147(14) -0.0073(15)
C18 0.096(3) 0.058(2) 0.045(2) -0.0003(17) 0.027(2) -0.001(2)
C19 0.136(4) 0.075(3) 0.044(2) 0.002(2) 0.039(2) -0.012(3)
C20 0.111(4) 0.079(3) 0.047(2) 0.023(2) 0.008(2) -0.022(3)
C21 0.075(3) 0.077(3) 0.063(3) 0.034(2) 0.013(2) -0.004(2)
C22 0.057(2) 0.054(2) 0.054(2) 0.0164(16) 0.0177(16) -0.0017(16)
C23 0.0433(16) 0.0415(16) 0.0433(17) -0.0027(13) 0.0178(14) 0.0046(13)
C24 0.0538(19) 0.054(2) 0.058(2) 0.0014(16) 0.0243(17) -0.0018(16)
C25 0.058(2) 0.059(2) 0.085(3) -0.004(2) 0.036(2) -0.0133(18)
C26 0.0431(19) 0.072(3) 0.079(3) -0.018(2) 0.0200(19) -0.0089(18)
C27 0.0441(18) 0.067(2) 0.057(2) -0.0118(18) 0.0084(16) 0.0070(17)
C28 0.0447(17) 0.0509(19) 0.0480(18) -0.0032(15) 0.0120(15) 0.0071(14)
C29 0.0560(19) 0.0408(17) 0.0394(16) 0.0009(13) 0.0202(14) 0.0075(14)
C30 0.055(2) 0.056(2) 0.0488(19) -0.0030(16) 0.0180(16) 0.0104(16)
C31 0.071(2) 0.069(3) 0.062(2) 0.0002(19) 0.020(2) 0.028(2)
C32 0.086(3) 0.052(2) 0.074(3) 0.0000(19) 0.034(2) 0.023(2)
C33 0.078(3) 0.0424(19) 0.062(2) -0.0036(16) 0.026(2) 0.0063(17)
C34 0.0577(19) 0.0471(18) 0.0336(15) 0.0016(13) 0.0156(14) 0.0044(15)
C35 0.0488(17) 0.0360(16) 0.0415(16) 0.0055(13) 0.0067(14) 0.0005(13)
C36 0.060(2) 0.0474(19) 0.052(2) 0.0091(16) 0.0067(16) -0.0053(16)
C37 0.069(2) 0.057(2) 0.066(3) 0.0010(19) -0.003(2) -0.0197(19)
C38 0.094(3) 0.062(2) 0.052(2) -0.0116(19) -0.003(2) -0.019(2)
C39 0.085(3) 0.063(2) 0.045(2) -0.0098(17) 0.0104(19) -0.011(2)
C40 0.059(2) 0.0415(17) 0.0393(17) 0.0004(13) 0.0055(15) -0.0018(15)
C41 0.0429(16) 0.0407(16) 0.0406(16) 0.0073(13) 0.0082(13) 0.0028(13)
C42 0.061(2) 0.058(2) 0.059(2) 0.0236(17) 0.0213(17) 0.0140(17)
C43 0.072(3) 0.083(3) 0.062(2) 0.028(2) 0.030(2) 0.003(2)
C44 0.059(2) 0.090(3) 0.065(2) 0.014(2) 0.0302(19) 0.004(2)
C45 0.054(2) 0.064(2) 0.088(3) -0.002(2) 0.032(2) 0.0112(18)
C46 0.0461(18) 0.0484(19) 0.068(2) 0.0116(17) 0.0188(17) 0.0034(15)
C47 0.0449(16) 0.0401(16) 0.0397(16) 0.0111(13) 0.0116(13) 0.0074(13)
C48 0.0518(19) 0.0456(18) 0.0539(19) 0.0059(15) 0.0038(16) 0.0100(15)
C49 0.055(2) 0.068(3) 0.064(2) 0.005(2) -0.0065(18) 0.0149(18)
C50 0.069(3) 0.064(3) 0.087(3) 0.022(2) 0.001(2) 0.022(2)
C51 0.082(3) 0.042(2) 0.108(4) 0.019(2) 0.015(3) 0.020(2)
C52 0.063(2) 0.0394(18) 0.072(2) 0.0101(17) 0.0077(19) 0.0083(16)
F00B 0.098(2) 0.0618(16) 0.160(3) -0.0009(17) 0.015(2) -0.0036(14)
F00W 0.115(2) 0.167(3) 0.118(3) -0.022(2) 0.028(2) 0.074(2)
F006 0.114(2) 0.0970(19) 0.0801(17) 0.0285(15) 0.0132(16) -0.0084(16)
F008 0.0818(16) 0.151(3) 0.0543(13) 0.0236(15) 0.0144(12) 0.0375(17)
B01U 0.055(2) 0.052(2) 0.058(2) 0.0062(19) 0.0166(19) 0.0189(19)
N7 0.136(3) 0.143(3) 0.139(3) 0.0129(18) 0.0344(18) 0.0302(18)
C53 0.136(3) 0.143(3) 0.150(3) 0.0154(19) 0.043(2) 0.0187(19)
C54 0.109(2) 0.111(2) 0.113(2) 0.0131(10) 0.0315(11) 0.0160(10)

loop_
_atom_type_symbol
_atom_type_description
_atom_type_scat_dispersion_real
_atom_type_scat_dispersion_imag
_atom_type_scat_source
C C 0.0137 0.0067 'International Tables Vol C Tables 4.2.6.8 and 6.1.1.4'
H H 0.0000 0.0000 'International Tables Vol C Tables 4.2.6.8 and 6.1.1.4'
B B 0.0070 0.0029 'International Tables Vol C Tables 4.2.6.8 and 6.1.1.4'
Cu Cu -2.7974 3.6876 'International Tables Vol C Tables 4.2.6.8 and 6.1.1.4'
F F 0.0583 0.0400 'International Tables Vol C Tables 4.2.6.8 and 6.1.1.4'
N N 0.0241 0.0134 'International Tables Vol C Tables 4.2.6.8 and 6.1.1.4'
O O 0.0389 0.0241 'International Tables Vol C Tables 4.2.6.8 and 6.1.1.4'
P P 0.2543 0.3332 'International Tables Vol C Tables 4.2.6.8 and 6.1.1.4'

loop_
_geom_angle_atom_site_label_1
_geom_angle_atom_site_label_2
_geom_angle_atom_site_label_3
_geom_angle
_geom_angle_site_symmetry_1
_geom_angle_site_symmetry_3
_geom_angle_publ_flag
P2 Cu1 P1 114.53(3) . . ?
N3 Cu1 P1 111.00(7) . . ?
N3 Cu1 P2 112.98(7) . . ?
N3 Cu1 N4 80.15(9) . . ?
N4 Cu1 P1 109.60(7) . . ?
N4 Cu1 P2 123.59(7) . . ?
C35 P1 Cu1 116.26(10) . . ?
C41 P1 Cu1 114.89(10) . . ?
C41 P1 C35 102.74(14) . . ?
C47 P1 Cu1 114.62(10) . . ?
C47 P1 C35 102.98(14) . . ?
C47 P1 C41 103.63(14) . . ?
C17 P2 Cu1 114.77(11) . . ?
C17 P2 C23 103.19(14) . . ?
C17 P2 C29 104.32(15) . . ?
C23 P2 Cu1 117.61(10) . . ?
C29 P2 Cu1 111.56(10) . . ?
C29 P2 C23 103.95(14) . . ?
C34 O1 C40 119.0(2) . . ?
C2 N2 N1 112.9(3) . . ?
C2 N2 H2 120(3) . . ?
N1 N2 H2 127(3) . . ?
N2 C2 H2A 126.4 . . ?
N2 C2 C3 107.1(4) . . ?
C3 C2 H2A 126.4 . . ?
C4 N3 Cu1 126.9(2) . . ?
C8 N3 Cu1 113.74(17) . . ?
C8 N3 C4 119.3(2) . . ?
C9 N4 Cu1 113.07(17) . . ?
C13 N4 Cu1 128.70(19) . . ?
C13 N4 C9 117.7(2) . . ?
N6 C5 H5 126.6 . . ?
N6 C5 C14 106.8(3) . . ?
C14 C5 H5 126.6 . . ?
C5 N6 H6 124(3) . . ?
N16 N6 C5 113.2(3) . . ?
N16 N6 H6 122(2) . . ?
C55 N1 N2 104.2(3) . . ?
N1 C55 H55 124.0 . . ?
N1 C55 C3 111.9(4) . . ?
C3 C55 H55 124.0 . . ?
C2 C3 C55 103.9(3) . . ?
C2 C3 C1 128.6(3) . . ?
C55 C3 C1 127.5(3) . . ?
N3 C4 H4 118.4 . . ?
N3 C4 C1 123.2(3) . . ?
C1 C4 H4 118.4 . . ?
C4 C1 C3 120.9(3) . . ?
C6 C1 C3 122.6(3) . . ?
C6 C1 C4 116.6(3) . . ?
C1 C6 H6A 119.5 . . ?
C7 C6 C1 121.0(3) . . ?
C7 C6 H6A 119.5 . . ?
C6 C7 H7 120.5 . . ?
C6 C7 C8 119.0(3) . . ?
C8 C7 H7 120.5 . . ?
N3 C8 C7 121.0(3) . . ?
N3 C8 C9 116.6(2) . . ?
C7 C8 C9 122.3(3) . . ?
N4 C9 C8 116.0(2) . . ?
N4 C9 C10 121.2(2) . . ?
C10 C9 C8 122.7(3) . . ?
C9 C10 H10 120.0 . . ?
C11 C10 C9 120.1(3) . . ?
C11 C10 H10 120.0 . . ?
C10 C11 H11 119.9 . . ?
C10 C11 C12 120.2(3) . . ?
C12 C11 H11 119.9 . . ?
C11 C12 C13 116.1(3) . . ?
C11 C12 C14 121.1(3) . . ?
C13 C12 C14 122.8(3) . . ?
N4 C13 C12 124.8(3) . . ?
N4 C13 H13 117.6 . . ?
C12 C13 H13 117.6 . . ?
C5 C14 C12 128.6(3) . . ?
C5 C14 C15 103.4(3) . . ?
C15 C14 C12 128.0(3) . . ?
C14 C15 H15 123.5 . . ?
N16 C15 C14 113.0(3) . . ?
N16 C15 H15 123.5 . . ?
C15 N16 N6 103.6(3) . . ?
C18 C17 P2 122.4(3) . . ?
C22 C17 P2 117.8(3) . . ?
C22 C17 C18 119.8(3) . . ?
C17 C18 H18 120.5 . . ?
C17 C18 C19 119.0(4) . . ?
C19 C18 H18 120.5 . . ?
C18 C19 H19 119.5 . . ?
C20 C19 C18 120.9(4) . . ?
C20 C19 H19 119.5 . . ?
C19 C20 H20 119.9 . . ?
C19 C20 C21 120.3(4) . . ?
C21 C20 H20 119.9 . . ?
C20 C21 H21 119.9 . . ?
C20 C21 C22 120.1(4) . . ?
C22 C21 H21 119.9 . . ?
C17 C22 C21 119.9(4) . . ?
C17 C22 H22 120.1 . . ?
C21 C22 H22 120.1 . . ?
C24 C23 P2 122.9(2) . . ?
C24 C23 C28 118.9(3) . . ?
C28 C23 P2 118.1(2) . . ?
C23 C24 H24 120.0 . . ?
C23 C24 C25 120.0(3) . . ?
C25 C24 H24 120.0 . . ?
C24 C25 H25 119.7 . . ?
C26 C25 C24 120.6(4) . . ?
C26 C25 H25 119.7 . . ?
C25 C26 H26 120.0 . . ?
C25 C26 C27 120.1(3) . . ?
C27 C26 H26 120.0 . . ?
C26 C27 H27 120.0 . . ?
C26 C27 C28 120.0(4) . . ?
C28 C27 H27 120.0 . . ?
C23 C28 C27 120.4(3) . . ?
C23 C28 H28 119.8 . . ?
C27 C28 H28 119.8 . . ?
C30 C29 P2 124.1(2) . . ?
C30 C29 C34 118.4(3) . . ?
C34 C29 P2 117.2(2) . . ?
C29 C30 H30 120.0 . . ?
C29 C30 C31 120.0(3) . . ?
C31 C30 H30 120.0 . . ?
C30 C31 H31 119.9 . . ?
C32 C31 C30 120.3(4) . . ?
C32 C31 H31 119.9 . . ?
C31 C32 H32 119.8 . . ?
C33 C32 C31 120.5(4) . . ?
C33 C32 H32 119.8 . . ?
C32 C33 H33 120.5 . . ?
C32 C33 C34 119.0(4) . . ?
C34 C33 H33 120.5 . . ?
O1 C34 C29 115.1(3) . . ?
C33 C34 O1 123.0(3) . . ?
C33 C34 C29 121.8(3) . . ?
C36 C35 P1 123.6(3) . . ?
C40 C35 P1 119.3(2) . . ?
C40 C35 C36 117.1(3) . . ?
C35 C36 H36 119.7 . . ?
C37 C36 C35 120.6(4) . . ?
C37 C36 H36 119.7 . . ?
C36 C37 H37 119.6 . . ?
C38 C37 C36 120.8(4) . . ?
C38 C37 H37 119.6 . . ?
C37 C38 H38 120.1 . . ?
C37 C38 C39 119.8(4) . . ?
C39 C38 H38 120.1 . . ?
C38 C39 H39 120.0 . . ?
C38 C39 C40 120.1(4) . . ?
C40 C39 H39 120.0 . . ?
C35 C40 O1 119.1(3) . . ?
C39 C40 O1 119.1(3) . . ?
C39 C40 C35 121.7(3) . . ?
C42 C41 P1 123.3(3) . . ?
C46 C41 P1 118.1(2) . . ?
C46 C41 C42 118.6(3) . . ?
C41 C42 H42 120.1 . . ?
C43 C42 C41 119.9(4) . . ?
C43 C42 H42 120.1 . . ?
C42 C43 H43 119.5 . . ?
C44 C43 C42 120.9(4) . . ?
C44 C43 H43 119.5 . . ?
C43 C44 H44 120.1 . . ?
C43 C44 C45 119.8(4) . . ?
C45 C44 H44 120.1 . . ?
C44 C45 H45 120.1 . . ?
C44 C45 C46 119.8(4) . . ?
C46 C45 H45 120.1 . . ?
C41 C46 C45 120.9(3) . . ?
C41 C46 H46 119.5 . . ?
C45 C46 H46 119.5 . . ?
C48 C47 P1 117.5(2) . . ?
C52 C47 P1 124.0(3) . . ?
C52 C47 C48 118.5(3) . . ?
C47 C48 H48 119.3 . . ?
C49 C48 C47 121.4(3) . . ?
C49 C48 H48 119.3 . . ?
C48 C49 H49 120.4 . . ?
C50 C49 C48 119.2(3) . . ?
C50 C49 H49 120.4 . . ?
C49 C50 H50 120.0 . . ?
C51 C50 C49 119.9(4) . . ?
C51 C50 H50 120.0 . . ?
C50 C51 H51 119.3 . . ?
C50 C51 C52 121.3(4) . . ?
C52 C51 H51 119.3 . . ?
C47 C52 H52 120.2 . . ?
C51 C52 C47 119.6(3) . . ?
C51 C52 H52 120.2 . . ?
F00B B01U F006 104.4(3) . . ?
F00B B01U F008 111.5(3) . . ?
F00W B01U F00B 115.0(4) . . ?
F00W B01U F006 108.2(4) . . ?
F00W B01U F008 109.2(4) . . ?
F008 B01U F006 108.3(3) . . ?
H53A C53 H53B 109.5 . . ?
H53A C53 H53C 109.5 . . ?
H53B C53 H53C 109.5 . . ?
C54 C53 H53A 109.5 . . ?
C54 C53 H53B 109.5 . . ?
C54 C53 H53C 109.5 . . ?
N7 C54 C53 174.0(8) . . ?

loop_
_geom_bond_atom_site_label_1
_geom_bond_atom_site_label_2
_geom_bond_distance
_geom_bond_site_symmetry_2
_geom_bond_publ_flag
Cu1 P1 2.2741(9) . ?
Cu1 P2 2.2570(9) . ?
Cu1 N3 2.071(2) . ?
Cu1 N4 2.092(2) . ?
P1 C35 1.841(3) . ?
P1 C41 1.831(3) . ?
P1 C47 1.820(3) . ?
P2 C17 1.824(3) . ?
P2 C23 1.834(3) . ?
P2 C29 1.831(3) . ?
O1 C34 1.386(4) . ?
O1 C40 1.404(4) . ?
N2 C2 1.341(4) . ?
N2 N1 1.343(5) . ?
N2 H2 0.87(5) . ?
C2 H2A 0.9500 . ?
C2 C3 1.372(5) . ?
N3 C4 1.345(3) . ?
N3 C8 1.345(4) . ?
N4 C9 1.354(3) . ?
N4 C13 1.339(3) . ?
C5 H5 0.9500 . ?
C5 N6 1.345(4) . ?
C5 C14 1.369(4) . ?
N6 N16 1.337(4) . ?
N6 H6 0.89(4) . ?
N1 C55 1.327(5) . ?
C55 H55 0.9500 . ?
C55 C3 1.411(5) . ?
C3 C1 1.469(4) . ?
C4 H4 0.9500 . ?
C4 C1 1.390(4) . ?
C1 C6 1.387(5) . ?
C6 H6A 0.9500 . ?
C6 C7 1.376(4) . ?
C7 H7 0.9500 . ?
C7 C8 1.389(4) . ?
C8 C9 1.479(4) . ?
C9 C10 1.383(4) . ?
C10 H10 0.9500 . ?
C10 C11 1.373(4) . ?
C11 H11 0.9500 . ?
C11 C12 1.387(4) . ?
C12 C13 1.395(4) . ?
C12 C14 1.461(4) . ?
C13 H13 0.9500 . ?
C14 C15 1.404(4) . ?
C15 H15 0.9500 . ?
C15 N16 1.315(4) . ?
C17 C18 1.394(5) . ?
C17 C22 1.389(5) . ?
C18 H18 0.9500 . ?
C18 C19 1.397(6) . ?
C19 H19 0.9500 . ?
C19 C20 1.368(7) . ?
C20 H20 0.9500 . ?
C20 C21 1.370(7) . ?
C21 H21 0.9500 . ?
C21 C22 1.396(5) . ?
C22 H22 0.9500 . ?
C23 C24 1.389(5) . ?
C23 C28 1.391(4) . ?
C24 H24 0.9500 . ?
C24 C25 1.399(5) . ?
C25 H25 0.9500 . ?
C25 C26 1.364(6) . ?
C26 H26 0.9500 . ?
C26 C27 1.380(6) . ?
C27 H27 0.9500 . ?
C27 C28 1.397(5) . ?
C28 H28 0.9500 . ?
C29 C30 1.389(5) . ?
C29 C34 1.394(4) . ?
C30 H30 0.9500 . ?
C30 C31 1.391(5) . ?
C31 H31 0.9500 . ?
C31 C32 1.385(6) . ?
C32 H32 0.9500 . ?
C32 C33 1.375(6) . ?
C33 H33 0.9500 . ?
C33 C34 1.380(5) . ?
C35 C36 1.409(4) . ?
C35 C40 1.390(5) . ?
C36 H36 0.9500 . ?
C36 C37 1.385(5) . ?
C37 H37 0.9500 . ?
C37 C38 1.367(6) . ?
C38 H38 0.9500 . ?
C38 C39 1.377(6) . ?
C39 H39 0.9500 . ?
C39 C40 1.380(5) . ?
C41 C42 1.397(5) . ?
C41 C46 1.379(5) . ?
C42 H42 0.9500 . ?
C42 C43 1.386(5) . ?
C43 H43 0.9500 . ?
C43 C44 1.365(6) . ?
C44 H44 0.9500 . ?
C44 C45 1.379(6) . ?
C45 H45 0.9500 . ?
C45 C46 1.389(5) . ?
C46 H46 0.9500 . ?
C47 C48 1.394(4) . ?
C47 C52 1.388(5) . ?
C48 H48 0.9500 . ?
C48 C49 1.380(5) . ?
C49 H49 0.9500 . ?
C49 C50 1.374(6) . ?
C50 H50 0.9500 . ?
C50 C51 1.374(6) . ?
C51 H51 0.9500 . ?
C51 C52 1.379(5) . ?
C52 H52 0.9500 . ?
F00B B01U 1.347(5) . ?
F00W B01U 1.319(5) . ?
F006 B01U 1.393(5) . ?
F008 B01U 1.371(5) . ?
N7 C54 1.142(8) . ?
C53 H53A 0.9800 . ?
C53 H53B 0.9800 . ?
C53 H53C 0.9800 . ?
C53 C54 1.391(9) . ?

loop_
_geom_torsion_atom_site_label_1
_geom_torsion_atom_site_label_2
_geom_torsion_atom_site_label_3
_geom_torsion_atom_site_label_4
_geom_torsion
_geom_torsion_site_symmetry_1
_geom_torsion_site_symmetry_2
_geom_torsion_site_symmetry_3
_geom_torsion_site_symmetry_4
_geom_torsion_publ_flag
Cu1 P1 C35 C36 137.6(3) . . . . ?
Cu1 P1 C35 C40 -41.7(3) . . . . ?
Cu1 P1 C41 C42 158.4(3) . . . . ?
Cu1 P1 C41 C46 -21.4(3) . . . . ?
Cu1 P1 C47 C48 -31.2(3) . . . . ?
Cu1 P1 C47 C52 150.5(3) . . . . ?
Cu1 P2 C17 C18 136.1(3) . . . . ?
Cu1 P2 C17 C22 -45.1(3) . . . . ?
Cu1 P2 C23 C24 123.1(3) . . . . ?
Cu1 P2 C23 C28 -52.2(3) . . . . ?
Cu1 P2 C29 C30 124.3(3) . . . . ?
Cu1 P2 C29 C34 -48.6(3) . . . . ?
Cu1 N3 C4 C1 177.6(2) . . . . ?
Cu1 N3 C8 C7 -176.8(2) . . . . ?
Cu1 N3 C8 C9 6.6(3) . . . . ?
Cu1 N4 C9 C8 4.6(3) . . . . ?
Cu1 N4 C9 C10 -172.7(2) . . . . ?
Cu1 N4 C13 C12 169.1(2) . . . . ?
P1 C35 C36 C37 179.0(3) . . . . ?
P1 C35 C40 O1 5.5(4) . . . . ?
P1 C35 C40 C39 -178.4(3) . . . . ?
P1 C41 C42 C43 178.2(3) . . . . ?
P1 C41 C46 C45 179.7(3) . . . . ?
P1 C47 C48 C49 -177.0(3) . . . . ?
P1 C47 C52 C51 177.5(3) . . . . ?
P2 C17 C18 C19 178.7(3) . . . . ?
P2 C17 C22 C21 -179.5(3) . . . . ?
P2 C23 C24 C25 -174.1(3) . . . . ?
P2 C23 C28 C27 175.9(3) . . . . ?
P2 C29 C30 C31 -171.3(3) . . . . ?
P2 C29 C34 O1 -9.4(4) . . . . ?
P2 C29 C34 C33 172.4(3) . . . . ?
N2 C2 C3 C55 0.0(4) . . . . ?
N2 C2 C3 C1 -178.2(3) . . . . ?
N2 N1 C55 C3 0.1(5) . . . . ?
C2 N2 N1 C55 -0.1(5) . . . . ?
C2 C3 C1 C4 36.1(5) . . . . ?
C2 C3 C1 C6 -144.3(4) . . . . ?
N3 C4 C1 C3 178.1(3) . . . . ?
N3 C4 C1 C6 -1.5(5) . . . . ?
N3 C8 C9 N4 -7.6(4) . . . . ?
N3 C8 C9 C10 169.6(3) . . . . ?
N4 C9 C10 C11 1.7(5) . . . . ?
C5 N6 N16 C15 -0.7(4) . . . . ?
C5 C14 C15 N16 -0.1(4) . . . . ?
N6 C5 C14 C12 -178.7(3) . . . . ?
N6 C5 C14 C15 -0.3(3) . . . . ?
N1 N2 C2 C3 0.0(5) . . . . ?
N1 C55 C3 C2 -0.1(5) . . . . ?
N1 C55 C3 C1 178.2(3) . . . . ?
C55 C3 C1 C4 -141.7(4) . . . . ?
C55 C3 C1 C6 37.8(5) . . . . ?
C3 C1 C6 C7 -178.4(3) . . . . ?
C4 N3 C8 C7 0.5(4) . . . . ?
C4 N3 C8 C9 -176.0(2) . . . . ?
C4 C1 C6 C7 1.2(5) . . . . ?
C1 C6 C7 C8 -0.1(5) . . . . ?
C6 C7 C8 N3 -0.8(5) . . . . ?
C6 C7 C8 C9 175.6(3) . . . . ?
C7 C8 C9 N4 175.9(3) . . . . ?
C7 C8 C9 C10 -6.9(4) . . . . ?
C8 N3 C4 C1 0.6(4) . . . . ?
C8 C9 C10 C11 -175.4(3) . . . . ?
C9 N4 C13 C12 -1.6(4) . . . . ?
C9 C10 C11 C12 -0.7(5) . . . . ?
C10 C11 C12 C13 -1.3(4) . . . . ?
C10 C11 C12 C14 -179.9(3) . . . . ?
C11 C12 C13 N4 2.5(4) . . . . ?
C11 C12 C14 C5 178.6(3) . . . . ?
C11 C12 C14 C15 0.6(5) . . . . ?
C12 C14 C15 N16 178.2(3) . . . . ?
C13 N4 C9 C8 176.7(2) . . . . ?
C13 N4 C9 C10 -0.6(4) . . . . ?
C13 C12 C14 C5 0.0(5) . . . . ?
C13 C12 C14 C15 -177.9(3) . . . . ?
C14 C5 N6 N16 0.7(4) . . . . ?
C14 C12 C13 N4 -178.9(3) . . . . ?
C14 C15 N16 N6 0.5(4) . . . . ?
C17 P2 C23 C24 -4.4(3) . . . . ?
C17 P2 C23 C28 -179.6(3) . . . . ?
C17 P2 C29 C30 -111.2(3) . . . . ?
C17 P2 C29 C34 75.8(3) . . . . ?
C17 C18 C19 C20 0.9(7) . . . . ?
C18 C17 C22 C21 -0.7(5) . . . . ?
C18 C19 C20 C21 -1.1(7) . . . . ?
C19 C20 C21 C22 0.3(6) . . . . ?
C20 C21 C22 C17 0.6(6) . . . . ?
C22 C17 C18 C19 0.0(5) . . . . ?
C23 P2 C17 C18 -94.7(3) . . . . ?
C23 P2 C17 C22 84.1(3) . . . . ?
C23 P2 C29 C30 -3.4(3) . . . . ?
C23 P2 C29 C34 -176.3(2) . . . . ?
C23 C24 C25 C26 -2.1(6) . . . . ?
C24 C23 C28 C27 0.5(5) . . . . ?
C24 C25 C26 C27 1.3(6) . . . . ?
C25 C26 C27 C28 0.3(6) . . . . ?
C26 C27 C28 C23 -1.2(5) . . . . ?
C28 C23 C24 C25 1.2(5) . . . . ?
C29 P2 C17 C18 13.7(3) . . . . ?
C29 P2 C17 C22 -167.5(2) . . . . ?
C29 P2 C23 C24 -113.0(3) . . . . ?
C29 P2 C23 C28 71.7(3) . . . . ?
C29 C30 C31 C32 -0.9(6) . . . . ?
C30 C29 C34 O1 177.3(3) . . . . ?
C30 C29 C34 C33 -1.0(5) . . . . ?
C30 C31 C32 C33 -0.3(6) . . . . ?
C31 C32 C33 C34 0.8(6) . . . . ?
C32 C33 C34 O1 -178.3(3) . . . . ?
C32 C33 C34 C29 -0.2(5) . . . . ?
C34 O1 C40 C35 -89.1(4) . . . . ?
C34 O1 C40 C39 94.7(4) . . . . ?
C34 C29 C30 C31 1.5(5) . . . . ?
C35 P1 C41 C42 -74.3(3) . . . . ?
C35 P1 C41 C46 105.8(3) . . . . ?
C35 P1 C47 C48 -158.4(3) . . . . ?
C35 P1 C47 C52 23.3(3) . . . . ?
C35 C36 C37 C38 -0.1(6) . . . . ?
C36 C35 C40 O1 -173.8(3) . . . . ?
C36 C35 C40 C39 2.2(5) . . . . ?
C36 C37 C38 C39 1.4(7) . . . . ?
C37 C38 C39 C40 -0.9(7) . . . . ?
C38 C39 C40 O1 175.1(4) . . . . ?
C38 C39 C40 C35 -1.0(6) . . . . ?
C40 O1 C34 C29 152.7(3) . . . . ?
C40 O1 C34 C33 -29.0(4) . . . . ?
C40 C35 C36 C37 -1.7(5) . . . . ?
C41 P1 C35 C36 11.2(3) . . . . ?
C41 P1 C35 C40 -168.0(3) . . . . ?
C41 P1 C47 C48 94.8(3) . . . . ?
C41 P1 C47 C52 -83.5(3) . . . . ?
C41 C42 C43 C44 2.5(6) . . . . ?
C42 C41 C46 C45 -0.2(5) . . . . ?
C42 C43 C44 C45 -1.0(6) . . . . ?
C43 C44 C45 C46 -1.2(6) . . . . ?
C44 C45 C46 C41 1.7(6) . . . . ?
C46 C41 C42 C43 -1.9(5) . . . . ?
C47 P1 C35 C36 -96.2(3) . . . . ?
C47 P1 C35 C40 84.5(3) . . . . ?
C47 P1 C41 C42 32.6(3) . . . . ?
C47 P1 C41 C46 -147.2(3) . . . . ?
C47 C48 C49 C50 -0.1(6) . . . . ?
C48 C47 C52 C51 -0.8(6) . . . . ?
C48 C49 C50 C51 -1.8(7) . . . . ?
C49 C50 C51 C52 2.4(8) . . . . ?
C50 C51 C52 C47 -1.1(7) . . . . ?
C52 C47 C48 C49 1.5(5) . . . . ?
